data_7200744
loop_
_publ_author_name
'Mol\<canov, Kre\<simir'
'Koji\'c-Prodi\'c, Biserka'
'Meden, Anton'

_publ_section_title
;
 \p-Stacking of quinoid rings in crystals of alkali diaqua hydrogen
 chloranilates
;
_journal_issue 7
_journal_name_full CrystEngComm
_journal_page_first 1407
_journal_paper_doi 10.1039/b821011j
_journal_volume 11
_journal_year 2009
_chemical_formula_moiety 'C6 H5 Cl2 K1 O6'
_chemical_formula_sum 'C6 H5 Cl2 K O6'
_chemical_formula_weight 283.11
_space_group_IT_number 14
_symmetry_cell_setting monoclinic
_symmetry_space_group_name_Hall '-P 2ybc'
_symmetry_space_group_name_H-M 'P 1 21/c 1'
_audit_conform_dict_location ftp://ftp.iucr.org/pub/cif_core.dic
_audit_conform_dict_name cif_core.dic
_audit_conform_dict_version 2.3
_audit_creation_date 2007-09-13T11:37:30-00:00
_audit_creation_method 'WinGX routine CIF_UPDATE'
_cell_angle_alpha 90
_cell_angle_beta 99.156(9)
_cell_angle_gamma 90
_cell_formula_units_Z 4
_cell_length_a 10.0492(8)
_cell_length_b 15.2833(14)
_cell_length_c 6.4546(11)
_cell_measurement_reflns_used 28
_cell_measurement_temperature 293(2)
_cell_measurement_theta_max 22
_cell_measurement_theta_min 9.3
_cell_volume 978.7(2)
_computing_cell_refinement 'CAD4 Express (Enraf Nonius, 1994)'
_computing_data_collection 'CAD4 Express (Enraf Nonius, 1994)'
_computing_data_reduction 'XCAD4 (Harms & Wocadlo, 1995)'
_computing_molecular_graphics 'Ortep-3 for Windows (Farrugia, 1997)'
_computing_publication_material 'WinGX publication routines (Farrugia, 1999)'
_computing_structure_refinement 'SHELXL-97 (Sheldrick, 1997)'
_computing_structure_solution 'SHELXS-97 (Sheldrick, 1997)'
_diffrn_measured_fraction_theta_full 0.998
_diffrn_measured_fraction_theta_max 0.998
_diffrn_measurement_device '\k-geometry diffractometer'
_diffrn_measurement_device_type 'Enraf Nonius TurboCAD4'
_diffrn_measurement_method 'non-profiled omega/2theta scans'
_diffrn_radiation_probe x-ray
_diffrn_radiation_type CuK\a
_diffrn_radiation_wavelength 1.54184
_diffrn_reflns_av_R_equivalents 0.0393
_diffrn_reflns_limit_h_max 12
_diffrn_reflns_limit_h_min -12
_diffrn_reflns_limit_k_max 0
_diffrn_reflns_limit_k_min -19
_diffrn_reflns_limit_l_max 0
_diffrn_reflns_limit_l_min -8
_diffrn_reflns_number 2219
_diffrn_reflns_theta_full 76.27
_diffrn_reflns_theta_max 76.27
_diffrn_reflns_theta_min 4.46
_diffrn_standards_decay_% 1
_diffrn_standards_interval_time 120
_diffrn_standards_number 3
_exptl_absorpt_coefficient_mu 9.91
_exptl_absorpt_correction_type none
_exptl_crystal_colour 'dark purple'
_exptl_crystal_density_diffrn 1.921
_exptl_crystal_density_method 'not measured'
_exptl_crystal_description rod
_exptl_crystal_F_000 568
_exptl_crystal_size_max 0.3
_exptl_crystal_size_mid 0.08
_exptl_crystal_size_min 0.08
_refine_diff_density_max 0.505
_refine_diff_density_min -0.492
_refine_ls_extinction_coef 0.0034(5)
_refine_ls_extinction_expression Fc^*^=kFc[1+0.001xFc^2^\l^3^/sin(2\q)]^-1/4^
_refine_ls_extinction_method SHELXL
_refine_ls_goodness_of_fit_ref 1.067
_refine_ls_hydrogen_treatment refall
_refine_ls_matrix_type full
_refine_ls_number_parameters 157
_refine_ls_number_reflns 2034
_refine_ls_number_restraints 6
_refine_ls_restrained_S_all 1.066
_refine_ls_R_factor_gt 0.0418
_refine_ls_shift/su_max 0.001
_refine_ls_structure_factor_coef Fsqd
_refine_ls_weighting_details 'calc w=1/[\s^2^(Fo^2^)+(0.0704P)^2^+0.2340P] where P=(Fo^2^+2Fc^2^)/3'
_refine_ls_weighting_scheme calc
_refine_ls_wR_factor_ref 0.1144
_reflns_number_gt 1678
_reflns_number_total 2034
_reflns_threshold_expression >2sigma(I)
_cod_data_source_file b821011j.txt
_cod_data_source_block KHCA(H2O)2
_cod_original_sg_symbol_H-M 'P 21/c'
_cod_original_formula_sum 'C6 H5 Cl2 K1 O6'
_cod_database_code 7200744

loop_
_symmetry_equiv_pos_as_xyz
'x, y, z'
'-x, y+1/2, -z+1/2'
'-x, -y, -z'
'x, -y-1/2, z-1/2'

loop_
_atom_site_label
_atom_site_type_symbol
_atom_site_fract_x
_atom_site_fract_y
_atom_site_fract_z
_atom_site_U_iso_or_equiv
_atom_site_adp_type
_atom_site_occupancy
_atom_site_calc_flag
_atom_site_refinement_flags
_atom_site_disorder_group
_atom_site_disorder_assembly
K1 K 0.18680(6) 0.94066(4) 0.15721(10) 0.0351(2) Uani 1 d . . .
O5 O 0.3705(3) 0.91558(14) 0.5328(4) 0.0416(5) Uani 1 d D . .
O6 O 0.2892(2) 0.82838(16) -0.1284(4) 0.0413(5) Uani 1 d D . .
Cl2 Cl 0.00111(7) 0.59205(4) 0.15464(11) 0.0301(2) Uani 1 d . . .
Cl1 Cl -0.40254(7) 0.91263(4) 0.06786(12) 0.0336(2) Uani 1 d . . .
O1 O -0.10371(19) 0.91727(11) 0.1172(3) 0.0301(4) Uani 1 d . . .
O2 O -0.46913(19) 0.72340(13) 0.0515(3) 0.0315(5) Uani 1 d . . .
O3 O -0.29981(19) 0.59104(12) 0.0968(3) 0.0304(5) Uani 1 d . . .
O4 O 0.07166(19) 0.78313(12) 0.1886(3) 0.0311(5) Uani 1 d . . .
C6 C -0.0502(3) 0.76556(16) 0.1519(4) 0.0226(5) Uani 1 d . . .
C4 C -0.2449(3) 0.66445(16) 0.1033(4) 0.0222(5) Uani 1 d . . .
C2 C -0.2928(2) 0.82509(16) 0.0919(4) 0.0233(5) Uani 1 d . . .
C3 C -0.3390(3) 0.74180(17) 0.0814(4) 0.0226(5) Uani 1 d . . .
C1 C -0.1492(2) 0.84347(16) 0.1206(4) 0.0221(5) Uani 1 d . . .
C5 C -0.1066(2) 0.68069(15) 0.1333(4) 0.0232(5) Uani 1 d . . .
H6A H 0.212(3) 0.793(3) -0.150(9) 0.12(2) Uiso 1 d D . .
H6B H 0.359(3) 0.791(3) -0.072(8) 0.102(19) Uiso 1 d D . .
H H -0.485(4) 0.673(3) 0.042(7) 0.062(13) Uiso 1 d . . .
H5A H 0.343(6) 0.893(3) 0.655(6) 0.12(2) Uiso 1 d D . .
H5B H 0.385(5) 0.9740(15) 0.567(8) 0.105(19) Uiso 1 d D . .

loop_
_atom_site_aniso_label
_atom_site_aniso_U_11
_atom_site_aniso_U_22
_atom_site_aniso_U_33
_atom_site_aniso_U_23
_atom_site_aniso_U_13
_atom_site_aniso_U_12
K1 0.0344(3) 0.0245(3) 0.0451(4) 0.0016(2) 0.0021(3) -0.0029(2)
O5 0.0468(13) 0.0296(11) 0.0468(14) 0.0022(10) 0.0025(11) 0.0080(10)
O6 0.0267(10) 0.0390(12) 0.0576(15) 0.0029(10) 0.0044(10) 0.0010(9)
Cl2 0.0287(3) 0.0201(3) 0.0409(4) 0.0005(2) 0.0042(3) 0.0066(2)
Cl1 0.0298(4) 0.0238(3) 0.0463(4) 0.0015(3) 0.0033(3) 0.0088(2)
O1 0.0313(10) 0.0182(9) 0.0398(12) 0.0009(8) 0.0030(8) -0.0027(7)
O2 0.0217(9) 0.0232(10) 0.0488(13) 0.0018(9) 0.0036(8) -0.0019(7)
O3 0.0312(11) 0.0175(9) 0.0416(12) -0.0008(8) 0.0029(9) -0.0049(7)
O4 0.0221(9) 0.0247(9) 0.0457(12) 0.0031(8) 0.0029(8) -0.0017(7)
C6 0.0240(12) 0.0191(12) 0.0251(13) 0.0026(9) 0.0051(10) 0.0002(9)
C4 0.0271(12) 0.0175(11) 0.0219(12) 0.0013(9) 0.0039(9) -0.0003(9)
C2 0.0221(12) 0.0200(12) 0.0273(13) 0.0008(9) 0.0025(10) 0.0039(9)
C3 0.0221(12) 0.0232(13) 0.0222(13) 0.0020(9) 0.0032(9) -0.0001(9)
C1 0.0246(12) 0.0175(11) 0.0238(12) 0.0009(9) 0.0025(9) -0.0006(9)
C5 0.0253(12) 0.0150(11) 0.0289(13) 0.0011(9) 0.0030(10) 0.0030(9)

loop_
_atom_type_symbol
_atom_type_description
_atom_type_scat_dispersion_real
_atom_type_scat_dispersion_imag
_atom_type_scat_source
C C 0.018 0.009 'International Tables Vol C Tables 4.2.6.8 and 6.1.1.4'
H H 0 0 'International Tables Vol C Tables 4.2.6.8 and 6.1.1.4'
Cl Cl 0.364 0.702 'International Tables Vol C Tables 4.2.6.8 and 6.1.1.4'
K K 0.387 1.066 'International Tables Vol C Tables 4.2.6.8 and 6.1.1.4'
O O 0.049 0.032 'International Tables Vol C Tables 4.2.6.8 and 6.1.1.4'

loop_
_geom_angle_atom_site_label_1
_geom_angle_atom_site_label_2
_geom_angle_atom_site_label_3
_geom_angle
_geom_angle_site_symmetry_1
_geom_angle_site_symmetry_3
_geom_angle_publ_flag
O4 K1 O6 73.26(7) . . ?
O4 K1 O5 92.53(7) . . ?
O6 K1 O5 102.74(7) . . ?
O4 K1 O1 130.00(6) . 3_575 ?
O6 K1 O1 99.13(7) . 3_575 ?
O5 K1 O1 136.41(6) . 3_575 ?
O4 K1 O1 57.32(5) . . ?
O6 K1 O1 109.35(6) . . ?
O5 K1 O1 124.58(7) . . ?
O1 K1 O1 81.23(6) 3_575 . ?
O4 K1 O3 142.92(6) . 2 ?
O6 K1 O3 132.96(6) . 2 ?
O5 K1 O3 59.76(6) . 2 ?
O1 K1 O3 77.74(6) 3_575 2 ?
O1 K1 O3 116.28(6) . 2 ?
O4 K1 Cl2 108.54(5) . 2 ?
O6 K1 Cl2 160.68(5) . 2 ?
O5 K1 Cl2 96.43(5) . 2 ?
O1 K1 Cl2 64.52(4) 3_575 2 ?
O1 K1 Cl2 59.98(4) . 2 ?
O3 K1 Cl2 56.60(4) 2 2 ?
O4 K1 Cl2 76.74(5) . 4_575 ?
O6 K1 Cl2 60.45(5) . 4_575 ?
O5 K1 Cl2 161.90(5) . 4_575 ?
O1 K1 Cl2 58.19(4) 3_575 4_575 ?
O1 K1 Cl2 61.48(4) . 4_575 ?
O3 K1 Cl2 135.91(4) 2 4_575 ?
Cl2 K1 Cl2 100.76(2) 2 4_575 ?
O4 K1 C6 16.03(6) . . ?
O6 K1 C6 81.41(6) . . ?
O5 K1 C6 104.44(7) . . ?
O1 K1 C6 115.87(6) 3_575 . ?
O1 K1 C6 41.50(5) . . ?
O3 K1 C6 142.64(6) 2 . ?
Cl2 K1 C6 96.19(4) 2 . ?
Cl2 K1 C6 68.26(4) 4_575 . ?
O4 K1 Cl1 152.23(5) . 3_575 ?
O6 K1 Cl1 78.99(5) . 3_575 ?
O5 K1 Cl1 94.46(6) . 3_575 ?
O1 K1 Cl1 53.56(4) 3_575 3_575 ?
O1 K1 Cl1 134.72(4) . 3_575 ?
O3 K1 Cl1 61.29(4) 2 3_575 ?
Cl2 K1 Cl1 97.33(2) 2 3_575 ?
Cl2 K1 Cl1 88.94(2) 4_575 3_575 ?
C6 K1 Cl1 155.31(5) . 3_575 ?
O4 K1 K1 93.35(5) . 3_575 ?
O6 K1 K1 108.91(5) . 3_575 ?
O5 K1 K1 148.17(6) . 3_575 ?
O1 K1 K1 41.21(4) 3_575 3_575 ?
O1 K1 K1 40.02(4) . 3_575 ?
O3 K1 K1 99.04(4) 2 3_575 ?
Cl2 K1 K1 52.158(19) 2 3_575 ?
Cl2 K1 K1 48.604(18) 4_575 3_575 ?
C6 K1 K1 77.56(4) . 3_575 ?
Cl1 K1 K1 94.74(2) 3_575 3_575 ?
O4 K1 H6A 57.8(8) . . ?
O6 K1 H6A 17.9(5) . . ?
O5 K1 H6A 110.2(9) . . ?
O1 K1 H6A 102.0(10) 3_575 . ?
O1 K1 H6A 92.2(5) . . ?
O3 K1 H6A 150.8(5) 2 . ?
Cl2 K1 H6A 149.7(7) 2 . ?
Cl2 K1 H6A 51.7(9) 4_575 . ?
C6 K1 H6A 64.1(6) . . ?
Cl1 K1 H6A 94.7(7) 3_575 . ?
K1 K1 H6A 99.3(8) 3_575 . ?
O4 K1 H5B 108.1(6) . . ?
O6 K1 H5B 113.9(8) . . ?
O5 K1 H5B 17.3(5) . . ?
O1 K1 H5B 119.5(5) 3_575 . ?
O1 K1 H5B 126.7(9) . . ?
O3 K1 H5B 42.5(5) 2 . ?
Cl2 K1 H5B 84.2(8) 2 . ?
Cl2 K1 H5B 171.8(9) 4_575 . ?
C6 K1 H5B 118.0(7) . . ?
Cl1 K1 H5B 83.9(8) 3_575 . ?
K1 K1 H5B 136.0(7) 3_575 . ?
H6A K1 H5B 124.7(11) . . ?
K1 O5 H5A 122(4) . . ?
K1 O5 H5B 97(3) . . ?
H5A O5 H5B 103(3) . . ?
K1 O6 H6A 94(4) . . ?
K1 O6 H6B 117(3) . . ?
H6A O6 H6B 105(3) . . ?
C5 Cl2 K1 100.90(9) . 2_545 ?
C5 Cl2 K1 114.82(9) . 4_576 ?
K1 Cl2 K1 79.24(2) 2_545 4_576 ?
C2 Cl1 K1 95.89(9) . 3_575 ?
C1 O1 K1 130.12(17) . 3_575 ?
C1 O1 K1 119.07(16) . . ?
K1 O1 K1 98.77(6) 3_575 . ?
C3 O2 H 114(3) . . ?
C4 O3 K1 123.92(16) . 2_545 ?
C6 O4 K1 127.07(16) . . ?
O4 C6 C5 125.9(2) . . ?
O4 C6 C1 117.0(2) . . ?
C5 C6 C1 117.0(2) . . ?
O4 C6 K1 36.89(12) . . ?
C5 C6 K1 160.88(17) . . ?
C1 C6 K1 80.72(13) . . ?
O3 C4 C5 126.1(2) . . ?
O3 C4 C3 115.8(2) . . ?
C5 C4 C3 118.0(2) . . ?
C3 C2 C1 120.9(2) . . ?
C3 C2 Cl1 121.1(2) . . ?
C1 C2 Cl1 117.98(19) . . ?
O2 C3 C2 122.1(2) . . ?
O2 C3 C4 116.0(2) . . ?
C2 C3 C4 121.9(2) . . ?
O1 C1 C2 123.0(2) . . ?
O1 C1 C6 118.7(2) . . ?
C2 C1 C6 118.3(2) . . ?
C4 C5 C6 123.6(2) . . ?
C4 C5 Cl2 118.04(18) . . ?
C6 C5 Cl2 118.37(19) . . ?

loop_
_geom_bond_atom_site_label_1
_geom_bond_atom_site_label_2
_geom_bond_distance
_geom_bond_site_symmetry_2
_geom_bond_publ_flag
K1 O4 2.693(2) . ?
K1 O6 2.830(2) . ?
K1 O5 2.830(3) . ?
K1 O1 2.8422(19) 3_575 ?
K1 O1 2.912(2) . ?
K1 O3 2.919(2) 2 ?
K1 Cl2 3.3353(10) 2 ?
K1 Cl2 3.5111(11) 4_575 ?
K1 C6 3.579(3) . ?
K1 Cl1 3.5834(10) 3_575 ?
K1 K1 4.3679(13) 3_575 ?
K1 H6A 3.04(5) . ?
K1 H5B 3.09(5) . ?
O5 H5A 0.940(19) . ?
O5 H5B 0.926(19) . ?
O6 H6A 0.937(19) . ?
O6 H6B 0.932(19) . ?
Cl2 C5 1.726(2) . ?
Cl2 K1 3.3353(10) 2_545 ?
Cl2 K1 3.5111(11) 4_576 ?
Cl1 C2 1.725(2) . ?
Cl1 K1 3.5834(10) 3_575 ?
O1 C1 1.219(3) . ?
O1 K1 2.8422(19) 3_575 ?
O2 C3 1.321(3) . ?
O2 H 0.78(4) . ?
O3 C4 1.248(3) . ?
O3 K1 2.919(2) 2_545 ?
O4 C6 1.239(3) . ?
C6 C5 1.413(3) . ?
C6 C1 1.545(3) . ?
C4 C5 1.395(3) . ?
C4 C3 1.506(3) . ?
C2 C3 1.353(4) . ?
C2 C1 1.453(3) . ?

loop_
_geom_torsion_atom_site_label_1
_geom_torsion_atom_site_label_2
_geom_torsion_atom_site_label_3
_geom_torsion_atom_site_label_4
_geom_torsion
_geom_torsion_site_symmetry_1
_geom_torsion_site_symmetry_2
_geom_torsion_site_symmetry_3
_geom_torsion_site_symmetry_4
_geom_torsion_publ_flag
O4 K1 O1 C1 -4.36(18) . . . . ?
O6 K1 O1 C1 49.6(2) . . . . ?
O5 K1 O1 C1 -72.1(2) . . . . ?
O1 K1 O1 C1 146.3(2) 3_575 . . . ?
O3 K1 O1 C1 -142.13(18) 2 . . . ?
Cl2 K1 O1 C1 -148.2(2) 2 . . . ?
Cl2 K1 O1 C1 87.83(19) 4_575 . . . ?
C6 K1 O1 C1 -0.91(17) . . . . ?
Cl1 K1 O1 C1 143.23(17) 3_575 . . . ?
K1 K1 O1 C1 146.3(2) 3_575 . . . ?
O4 K1 O1 K1 -150.64(9) . . . 3_575 ?
O6 K1 O1 K1 -96.66(7) . . . 3_575 ?
O5 K1 O1 K1 141.60(7) . . . 3_575 ?
O1 K1 O1 K1 0 3_575 . . 3_575 ?
O3 K1 O1 K1 71.59(8) 2 . . 3_575 ?
Cl2 K1 O1 K1 65.56(4) 2 . . 3_575 ?
Cl2 K1 O1 K1 -58.45(4) 4_575 . . 3_575 ?
C6 K1 O1 K1 -147.19(11) . . . 3_575 ?
Cl1 K1 O1 K1 -3.05(8) 3_575 . . 3_575 ?
O6 K1 O4 C6 -118.8(2) . . . . ?
O5 K1 O4 C6 138.6(2) . . . . ?
O1 K1 O4 C6 -30.9(2) 3_575 . . . ?
O1 K1 O4 C6 8.3(2) . . . . ?
O3 K1 O4 C6 99.7(2) 2 . . . ?
Cl2 K1 O4 C6 41.0(2) 2 . . . ?
Cl2 K1 O4 C6 -56.1(2) 4_575 . . . ?
Cl1 K1 O4 C6 -116.9(2) 3_575 . . . ?
K1 K1 O4 C6 -10.1(2) 3_575 . . . ?
K1 O4 C6 C5 168.08(19) . . . . ?
K1 O4 C6 C1 -11.0(3) . . . . ?
O6 K1 C6 O4 58.0(2) . . . . ?
O5 K1 C6 O4 -43.0(2) . . . . ?
O1 K1 C6 O4 154.1(2) 3_575 . . . ?
O1 K1 C6 O4 -169.4(3) . . . . ?
O3 K1 C6 O4 -101.7(2) 2 . . . ?
Cl2 K1 C6 O4 -141.3(2) 2 . . . ?
Cl2 K1 C6 O4 119.6(2) 4_575 . . . ?
Cl1 K1 C6 O4 95.8(2) 3_575 . . . ?
K1 K1 C6 O4 169.7(2) 3_575 . . . ?
O4 K1 C6 C5 -30.7(5) . . . . ?
O6 K1 C6 C5 27.3(5) . . . . ?
O5 K1 C6 C5 -73.7(5) . . . . ?
O1 K1 C6 C5 123.3(5) 3_575 . . . ?
O1 K1 C6 C5 159.9(6) . . . . ?
O3 K1 C6 C5 -132.4(5) 2 . . . ?
Cl2 K1 C6 C5 -172.0(5) 2 . . . ?
Cl2 K1 C6 C5 88.8(5) 4_575 . . . ?
Cl1 K1 C6 C5 65.1(6) 3_575 . . . ?
K1 K1 C6 C5 139.0(5) 3_575 . . . ?
O4 K1 C6 C1 170.0(3) . . . . ?
O6 K1 C6 C1 -131.92(14) . . . . ?
O5 K1 C6 C1 127.04(13) . . . . ?
O1 K1 C6 C1 -35.89(15) 3_575 . . . ?
O1 K1 C6 C1 0.63(12) . . . . ?
O3 K1 C6 C1 68.36(17) 2 . . . ?
Cl2 K1 C6 C1 28.74(13) 2 . . . ?
Cl2 K1 C6 C1 -70.40(13) 4_575 . . . ?
Cl1 K1 C6 C1 -94.18(16) 3_575 . . . ?
K1 K1 C6 C1 -20.27(12) 3_575 . . . ?
K1 O3 C4 C5 33.7(4) 2_545 . . . ?
K1 O3 C4 C3 -144.79(17) 2_545 . . . ?
K1 Cl1 C2 C3 -150.3(2) 3_575 . . . ?
K1 Cl1 C2 C1 28.7(2) 3_575 . . . ?
C1 C2 C3 O2 -178.7(2) . . . . ?
Cl1 C2 C3 O2 0.3(4) . . . . ?
C1 C2 C3 C4 1.4(4) . . . . ?
Cl1 C2 C3 C4 -179.61(19) . . . . ?
O3 C4 C3 O2 -1.9(3) . . . . ?
C5 C4 C3 O2 179.5(2) . . . . ?
O3 C4 C3 C2 178.0(2) . . . . ?
C5 C4 C3 C2 -0.6(4) . . . . ?
K1 O1 C1 C2 -42.9(4) 3_575 . . . ?
K1 O1 C1 C2 -177.03(18) . . . . ?
K1 O1 C1 C6 135.74(19) 3_575 . . . ?
K1 O1 C1 C6 1.6(3) . . . . ?
C3 C2 C1 O1 175.1(3) . . . . ?
Cl1 C2 C1 O1 -4.0(4) . . . . ?
C3 C2 C1 C6 -3.6(4) . . . . ?
Cl1 C2 C1 C6 177.39(18) . . . . ?
O4 C6 C1 O1 5.5(4) . . . . ?
C5 C6 C1 O1 -173.7(2) . . . . ?
K1 C6 C1 O1 -1.1(2) . . . . ?
O4 C6 C1 C2 -175.8(2) . . . . ?
C5 C6 C1 C2 5.0(3) . . . . ?
K1 C6 C1 C2 177.5(2) . . . . ?
O3 C4 C5 C6 -176.1(3) . . . . ?
C3 C4 C5 C6 2.4(4) . . . . ?
O3 C4 C5 Cl2 2.5(4) . . . . ?
C3 C4 C5 Cl2 -179.06(18) . . . . ?
O4 C6 C5 C4 176.3(3) . . . . ?
C1 C6 C5 C4 -4.6(4) . . . . ?
K1 C6 C5 C4 -161.4(4) . . . . ?
O4 C6 C5 Cl2 -2.2(4) . . . . ?
C1 C6 C5 Cl2 176.90(18) . . . . ?
K1 C6 C5 Cl2 20.0(7) . . . . ?
K1 Cl2 C5 C4 -27.1(2) 2_545 . . . ?
K1 Cl2 C5 C4 -110.2(2) 4_576 . . . ?
K1 Cl2 C5 C6 151.47(19) 2_545 . . . ?
K1 Cl2 C5 C6 68.4(2) 4_576 . . . ?
